data_4077799
loop_
_publ_author_name
'Hor\'a\<cek, Michal'
'Kupfer, Volkmar'
'Thewalt, Ulf'
'\<St\<epni\<cka, Petr'
'Pol\'a\<sek, Miroslav'
'Mach, Karel'

_publ_section_title
;
 Bis[\h5-tetramethyl(trimethylsilyl)cyclopentadienyl]titanium(II) and Its
 \p-Complexes with Bis(trimethylsilyl)acetylene and Ethylene
;
_journal_issue 18
_journal_name_full Organometallics
_journal_page_first 3572
_journal_paper_doi 10.1021/om990286k
_journal_volume 18
_journal_year 1999
_chemical_formula_sum 'C24 H42 Si2 Ti'
_chemical_formula_weight 434.66
_chemical_name_systematic
; 
  [\h^5^(1-trimethylsilyl-2,3,4,5-tetramethyl-cyclopentadienyl)]-titanium(II)  
;
_space_group_IT_number 64
_symmetry_cell_setting orthorhombic
_symmetry_space_group_name_Hall '-C 2ac 2'
_symmetry_space_group_name_H-M 'C m c e'
_atom_sites_solution_hydrogens geom
_atom_sites_solution_primary heavy
_atom_sites_solution_secondary difmap
_audit_creation_method SHELXL-97
_cell_angle_alpha 90.00
_cell_angle_beta 90.00
_cell_angle_gamma 90.00
_cell_formula_units_Z 4
_cell_length_a 14.087(3)
_cell_length_b 11.5738(17)
_cell_length_c 16.137(3)
_cell_measurement_reflns_used 8010
_cell_measurement_temperature 293(2)
_cell_measurement_theta_max 24.07
_cell_measurement_theta_min 2.39
_cell_volume 2631.0(8)
_computing_cell_refinement 'CELL, STOE (1996)'
_computing_data_collection 'EXPOSE, STOE (1996)'
_computing_data_reduction 'X-RED, STOE (1996)'
_computing_molecular_graphics ORTEP
_computing_structure_refinement 'SHELXL-97 (Sheldrick, 1997)'
_computing_structure_solution 'SHELXS-97 (Sheldrick, 1990)'
_diffrn_ambient_temperature 293(2)
_diffrn_detector_area_resol_mean '0.15 mm'
_diffrn_measured_fraction_theta_full 0.455
_diffrn_measured_fraction_theta_max 0.455
_diffrn_measurement_device_type 'STOE IPDS, imaging plate system'
_diffrn_measurement_method oscillation
_diffrn_radiation_monochromator graphite
_diffrn_radiation_source 'fine-focus sealed tube'
_diffrn_radiation_type MoK\a
_diffrn_radiation_wavelength 0.71073
_diffrn_reflns_av_R_equivalents 0.0581
_diffrn_reflns_av_sigmaI/netI 0.0264
_diffrn_reflns_limit_h_max 16
_diffrn_reflns_limit_h_min -16
_diffrn_reflns_limit_k_max 13
_diffrn_reflns_limit_k_min -13
_diffrn_reflns_limit_l_max 18
_diffrn_reflns_limit_l_min -18
_diffrn_reflns_number 8010
_diffrn_reflns_theta_full 24.10
_diffrn_reflns_theta_max 24.10
_diffrn_reflns_theta_min 2.52
_exptl_absorpt_coefficient_mu 0.423
_exptl_absorpt_correction_type none
_exptl_crystal_colour brown-pink
_exptl_crystal_density_diffrn 1.097
_exptl_crystal_density_meas ?
_exptl_crystal_density_method 'not measured'
_exptl_crystal_description prism
_exptl_crystal_F_000 944
_exptl_crystal_size_max 0.4
_exptl_crystal_size_mid 0.3
_exptl_crystal_size_min 0.2
_refine_diff_density_max 0.335
_refine_diff_density_min -0.272
_refine_diff_density_rms 0.061
_refine_ls_extinction_method none
_refine_ls_goodness_of_fit_ref 1.084
_refine_ls_hydrogen_treatment mixed
_refine_ls_matrix_type full
_refine_ls_number_parameters 68
_refine_ls_number_reflns 1085
_refine_ls_number_restraints 0
_refine_ls_restrained_S_all 1.084
_refine_ls_R_factor_all 0.0562
_refine_ls_R_factor_gt 0.0491
_refine_ls_shift/su_max 0.000
_refine_ls_shift/su_mean 0.000
_refine_ls_structure_factor_coef Fsqd
_refine_ls_weighting_details 'w=1/[\s^2^(Fo^2^)+(0.0911P)^2^+3.3119P] where P=(Fo^2^+2Fc^2^)/3'
_refine_ls_weighting_scheme calc
_refine_ls_wR_factor_gt 0.1470
_refine_ls_wR_factor_ref 0.1523
_reflns_number_gt 925
_reflns_number_total 1085
_reflns_threshold_expression >2sigma(I)
_cod_data_source_file om990286k.cif
_cod_data_source_block comp2
_cod_depositor_comments
;
The following automatic conversions were performed:

'_exptl_crystal_density_meas' value 'not performed' was changed to
'?' - the value is perceived as not measured.

Automatic conversion script
Id: cif_fix_values 3008 2015-01-20 13:52:24Z robertas 

The following automatic conversions were performed:

'_refine_ls_weighting_scheme' value 'calc
w=1/[\s^2^(Fo^2^)+(0.0911P)^2^+3.3119P] where P=(Fo^2^+2Fc^2^)/3' was
changed to 'calc'. New tag '_refine_ls_weighting_details' was
created. The value of the new tag was set to
'w=1/[\s^2^(Fo^2^)+(0.0911P)^2^+3.3119P] where P=(Fo^2^+2Fc^2^)/3'.

Automatic conversion script
Id: cif_fix_values 3143 2015-03-26 13:38:13Z robertas 

2021-05-03
Space group name changed to comply with IUCR recomendations
                 miguel
;
_cod_original_cell_volume 2631.1(8)
_cod_original_sg_symbol_H-M Cmca
_cod_database_code 4077799

loop_
_symmetry_equiv_pos_as_xyz
'x, y, z'
'-x, -y+1/2, z+1/2'
'-x, y+1/2, -z+1/2'
'x, -y, -z'
'x+1/2, y+1/2, z'
'-x+1/2, -y+1, z+1/2'
'-x+1/2, y+1, -z+1/2'
'x+1/2, -y+1/2, -z'
'-x, -y, -z'
'x, y-1/2, -z-1/2'
'x, -y-1/2, z-1/2'
'-x, y, z'
'-x+1/2, -y+1/2, -z'
'x+1/2, y, -z-1/2'
'x+1/2, -y, z-1/2'
'-x+1/2, y+1/2, z'

loop_
_atom_site_label
_atom_site_type_symbol
_atom_site_fract_x
_atom_site_fract_y
_atom_site_fract_z
_atom_site_U_iso_or_equiv
_atom_site_adp_type
_atom_site_occupancy
_atom_site_calc_flag
_atom_site_refinement_flags
Ti1 Ti 0.0000 0.0000 0.0000 0.0389(4) Uani 1 d S
C1 C 0.0000 0.0323(3) -0.1420(2) 0.0384(9) Uani 1 d S
C2 C -0.08067(19) 0.0904(2) -0.10845(16) 0.0402(7) Uani 1 d .
C3 C -0.04967(19) 0.1809(2) -0.05608(15) 0.0404(7) Uani 1 d .
C4 C -0.1837(2) 0.0677(3) -0.1272(2) 0.0672(10) Uani 1 d .
H4A H -0.1889 0.0025 -0.1637 0.101 Uiso 1 calc R
H4B H -0.2110 0.1344 -0.1533 0.101 Uiso 1 calc R
H4C H -0.2170 0.0517 -0.0766 0.101 Uiso 1 calc R
C5 C -0.1121(3) 0.2665(3) -0.0124(2) 0.0623(9) Uani 1 d .
H5A H -0.1775 0.2474 -0.0221 0.093 Uiso 1 calc R
H5B H -0.0995 0.3427 -0.0331 0.093 Uiso 1 calc R
H5C H -0.0994 0.2642 0.0461 0.093 Uiso 1 calc R
Si1 Si 0.0000 -0.07516(10) -0.22898(6) 0.0520(5) Uani 1 d S
C6 C -0.1045(4) -0.1716(4) -0.2291(3) 0.1016(16) Uani 1 d .
H6A H -0.1614 -0.1260 -0.2288 0.152 Uiso 1 calc R
H6B H -0.1031 -0.2197 -0.1806 0.152 Uiso 1 calc R
H6C H -0.1033 -0.2193 -0.2778 0.152 Uiso 1 calc R
C7 C 0.0000 0.0054(5) -0.3283(3) 0.126(4) Uani 1 d S
H7A H 0.0000 -0.0485 -0.3733 0.189 Uiso 1 d SR
H7B H 0.0566 0.0529 -0.3310 0.189 Uiso 1 d R

loop_
_atom_site_aniso_label
_atom_site_aniso_U_11
_atom_site_aniso_U_22
_atom_site_aniso_U_33
_atom_site_aniso_U_23
_atom_site_aniso_U_13
_atom_site_aniso_U_12
Ti1 0.0493(7) 0.0395(6) 0.0279(6) 0.0021(4) 0.000 0.000
C1 0.046(2) 0.042(2) 0.0269(18) -0.0002(16) 0.000 0.000
C2 0.0390(14) 0.0473(15) 0.0344(14) 0.0021(12) -0.0030(12) 0.0000(12)
C3 0.0462(15) 0.0399(15) 0.0350(14) 0.0010(11) 0.0036(12) 0.0027(12)
C4 0.0441(18) 0.081(2) 0.076(2) -0.0048(19) -0.0085(17) -0.0018(17)
C5 0.068(2) 0.057(2) 0.062(2) -0.0088(16) 0.0084(17) 0.0143(17)
Si1 0.0793(9) 0.0462(7) 0.0306(7) -0.0056(5) 0.000 0.000
C6 0.115(4) 0.091(3) 0.099(4) -0.046(3) 0.005(3) -0.029(3)
C7 0.267(12) 0.074(4) 0.038(3) 0.000(3) 0.000 0.000

loop_
_atom_type_symbol
_atom_type_description
_atom_type_scat_dispersion_real
_atom_type_scat_dispersion_imag
_atom_type_scat_source
C C 0.0033 0.0016 'International Tables Vol C Tables 4.2.6.8 and 6.1.1.4'
H H 0.0000 0.0000 'International Tables Vol C Tables 4.2.6.8 and 6.1.1.4'
Si Si 0.0817 0.0704 'International Tables Vol C Tables 4.2.6.8 and 6.1.1.4'
Ti Ti 0.2776 0.4457 'International Tables Vol C Tables 4.2.6.8 and 6.1.1.4'

loop_
_geom_angle_atom_site_label_1
_geom_angle_atom_site_label_2
_geom_angle_atom_site_label_3
_geom_angle
_geom_angle_site_symmetry_1
_geom_angle_site_symmetry_3
C1 Ti1 C1 180.0 9 .
C1 Ti1 C2 35.70(9) 9 4
C1 Ti1 C2 144.30(9) . 4
C1 Ti1 C2 144.30(9) 9 .
C1 Ti1 C2 35.70(9) . .
C2 Ti1 C2 121.72(13) 4 .
C1 Ti1 C2 144.30(9) 9 12
C1 Ti1 C2 35.70(9) . 12
C2 Ti1 C2 180.0 4 12
C2 Ti1 C2 58.28(13) . 12
C1 Ti1 C2 35.70(9) 9 9
C1 Ti1 C2 144.30(9) . 9
C2 Ti1 C2 58.28(13) 4 9
C2 Ti1 C2 180.0 . 9
C2 Ti1 C2 121.72(13) 12 9
C1 Ti1 C3 58.97(11) 9 4
C1 Ti1 C3 121.03(11) . 4
C2 Ti1 C3 34.88(9) 4 4
C2 Ti1 C3 122.33(9) . 4
C2 Ti1 C3 145.12(9) 12 4
C2 Ti1 C3 57.67(9) 9 4
C1 Ti1 C3 58.97(11) 9 9
C1 Ti1 C3 121.03(11) . 9
C2 Ti1 C3 57.67(9) 4 9
C2 Ti1 C3 145.12(9) . 9
C2 Ti1 C3 122.33(9) 12 9
C2 Ti1 C3 34.88(9) 9 9
C3 Ti1 C3 34.10(13) 4 9
C1 Ti1 C3 121.03(11) 9 .
C1 Ti1 C3 58.97(11) . .
C2 Ti1 C3 122.33(9) 4 .
C2 Ti1 C3 34.88(9) . .
C2 Ti1 C3 57.67(9) 12 .
C2 Ti1 C3 145.12(9) 9 .
C3 Ti1 C3 145.90(13) 4 .
C3 Ti1 C3 180.0 9 .
C1 Ti1 C3 121.03(11) 9 12
C1 Ti1 C3 58.97(11) . 12
C2 Ti1 C3 145.12(9) 4 12
C2 Ti1 C3 57.67(9) . 12
C2 Ti1 C3 34.88(9) 12 12
C2 Ti1 C3 122.33(9) 9 12
C3 Ti1 C3 180.0 4 12
C3 Ti1 C3 145.90(13) 9 12
C3 Ti1 C3 34.10(13) . 12
C2 C1 C2 105.6(3) . 12
C2 C1 Si1 126.61(16) . .
C2 C1 Si1 126.61(16) 12 .
C2 C1 Ti1 72.62(18) . .
C2 C1 Ti1 72.62(18) 12 .
Si1 C1 Ti1 129.2(2) . .
C3 C2 C1 109.3(2) . .
C3 C2 C4 123.1(3) . .
C1 C2 C4 127.5(3) . .
C3 C2 Ti1 74.58(15) . .
C1 C2 Ti1 71.68(18) . .
C4 C2 Ti1 122.8(2) . .
C3 C3 C2 107.97(16) 12 .
C3 C3 C5 125.90(19) 12 .
C2 C3 C5 126.0(3) . .
C3 C3 Ti1 72.95(7) 12 .
C2 C3 Ti1 70.54(15) . .
C5 C3 Ti1 124.95(19) . .
C6 Si1 C6 105.7(3) . 12
C6 Si1 C7 107.65(19) . .
C6 Si1 C7 107.65(19) 12 .
C6 Si1 C1 113.65(15) . .
C6 Si1 C1 113.65(15) 12 .
C7 Si1 C1 108.3(2) . .

loop_
_geom_bond_atom_site_label_1
_geom_bond_atom_site_label_2
_geom_bond_distance
_geom_bond_site_symmetry_2
Ti1 C1 2.322(4) 9
Ti1 C1 2.322(4) .
Ti1 C2 2.334(3) 4
Ti1 C2 2.334(3) .
Ti1 C2 2.334(3) 12
Ti1 C2 2.334(3) 9
Ti1 C3 2.386(3) 4
Ti1 C3 2.386(3) 9
Ti1 C3 2.386(3) .
Ti1 C3 2.386(3) 12
C1 C2 1.427(4) .
C1 C2 1.427(4) 12
C1 Si1 1.875(4) .
C2 C3 1.416(4) .
C2 C4 1.506(4) .
C3 C3 1.399(5) 12
C3 C5 1.501(4) .
Si1 C6 1.848(4) .
Si1 C6 1.848(5) 12
Si1 C7 1.854(6) .
